data_4087274
loop_
_publ_author_name
'Navarro, Miquel'
'Wang, Suxiao'
'M\"uller-Bunz, Helge'
'Redmond, Gareth'
'Farr\`as, Pau'
'Albrecht, Martin'

_publ_section_title
;
 Triazolylidene Metal Complexes Tagged with a Bodipy Chromophore:
 Synthesis and Monitoring of Ligand Exchange Reactions
;
_journal_issue 8
_journal_name_full Organometallics
_journal_page_first 1469
_journal_paper_doi 10.1021/acs.organomet.6b00672
_journal_volume 36
_journal_year 2017
_chemical_formula_moiety 'C60 H74 B2 Cl2 F4 N10 Pd2'
_chemical_formula_sum 'C60 H74 B2 Cl2 F4 N10 Pd2'
_chemical_formula_weight 1316.61
_chemical_name_systematic
; 
 ? 
;
_space_group_IT_number 14
_symmetry_cell_setting monoclinic
_symmetry_space_group_name_Hall '-P 2ybc'
_symmetry_space_group_name_H-M 'P 1 21/c 1'
_atom_sites_solution_hydrogens geom
_atom_sites_solution_primary direct
_atom_sites_solution_secondary difmap
_audit_creation_method SHELXL-97
_cell_angle_alpha 90.00
_cell_angle_beta 91.4360(10)
_cell_angle_gamma 90.00
_cell_formula_units_Z 4
_cell_length_a 14.9355(2)
_cell_length_b 31.1889(3)
_cell_length_c 14.9548(2)
_cell_measurement_reflns_used 18350
_cell_measurement_temperature 100(2)
_cell_measurement_theta_max 76.6480
_cell_measurement_theta_min 3.2820
_cell_volume 6964.08(15)
_computing_cell_refinement
; 
CrysAlisPro, Agilent Technologies, 
Version 1.171.36.24a (release 19-12-2012 CrysAlis171 .NET) 
(compiled Dec 19 2012,11:08:27) 
;
_computing_data_collection
; 
CrysAlisPro, Agilent Technologies, 
Version 1.171.36.24a (release 19-12-2012 CrysAlis171 .NET) 
(compiled Dec 19 2012,11:08:27) 
;
_computing_data_reduction
; 
CrysAlisPro, Agilent Technologies, 
Version 1.171.36.24a (release 19-12-2012 CrysAlis171 .NET) 
(compiled Dec 19 2012,11:08:27) 
;
_computing_structure_refinement 'SHELXL-97 (Sheldrick, 2008)'
_computing_structure_solution 'SHELXS-97 (Sheldrick, 2008)'
_diffrn_ambient_temperature 100(2)
_diffrn_detector_area_resol_mean 10.3196
_diffrn_measured_fraction_theta_full 0.985
_diffrn_measured_fraction_theta_max 0.985
_diffrn_measurement_device_type 'SuperNova, Dual, Cu at zero, Atlas'
_diffrn_measurement_method '\w scans'
_diffrn_radiation_monochromator mirror
_diffrn_radiation_source 'SuperNova (Cu) X-ray Source'
_diffrn_radiation_type CuK\a
_diffrn_radiation_wavelength 1.54184
_diffrn_reflns_av_R_equivalents 0.0778
_diffrn_reflns_av_sigmaI/netI 0.0487
_diffrn_reflns_limit_h_max 18
_diffrn_reflns_limit_h_min -18
_diffrn_reflns_limit_k_max 39
_diffrn_reflns_limit_k_min -39
_diffrn_reflns_limit_l_max 18
_diffrn_reflns_limit_l_min -17
_diffrn_reflns_number 79312
_diffrn_reflns_theta_full 76.96
_diffrn_reflns_theta_max 76.96
_diffrn_reflns_theta_min 2.83
_exptl_absorpt_coefficient_mu 5.292
_exptl_absorpt_correction_T_max 0.867
_exptl_absorpt_correction_T_min 0.581
_exptl_absorpt_correction_type analytical
_exptl_absorpt_process_details
; 
CrysAlisPro, Agilent Technologies, 
Version 1.171.36.24a (release 19-12-2012 CrysAlis171 .NET) 
(compiled Dec 19 2012,11:08:27) 
Analytical numeric absorption correction using a multifaceted crystal 
model based on expressions derived by R.C. Clark & J.S. Reid. 
(Clark, R. C. & Reid, J. S. (1995). Acta Cryst. A51, 887-897) 
;
_exptl_crystal_colour 'clear red'
_exptl_crystal_density_diffrn 1.256
_exptl_crystal_density_method 'not measured'
_exptl_crystal_description lath
_exptl_crystal_F_000 2704
_exptl_crystal_size_max 0.1810
_exptl_crystal_size_mid 0.0725
_exptl_crystal_size_min 0.0279
_refine_diff_density_max 1.892
_refine_diff_density_min -1.539
_refine_diff_density_rms 0.104
_refine_ls_extinction_method none
_refine_ls_goodness_of_fit_ref 1.027
_refine_ls_hydrogen_treatment constr
_refine_ls_matrix_type full
_refine_ls_number_parameters 731
_refine_ls_number_reflns 14485
_refine_ls_number_restraints 0
_refine_ls_restrained_S_all 1.027
_refine_ls_R_factor_all 0.0671
_refine_ls_R_factor_gt 0.0534
_refine_ls_shift/su_max 0.001
_refine_ls_shift/su_mean 0.000
_refine_ls_structure_factor_coef Fsqd
_refine_ls_weighting_details 'calc w=1/[\s^2^(Fo^2^)+(0.1024P)^2^+0.0000P] where P=(Fo^2^+2Fc^2^)/3'
_refine_ls_weighting_scheme calc
_refine_ls_wR_factor_gt 0.1404
_refine_ls_wR_factor_ref 0.1526
_reflns_number_gt 11602
_reflns_number_total 14485
_reflns_threshold_expression I>2\s(I)
_cod_data_source_file om6b00672_si_002.cif
_cod_data_source_block alb320_4
_cod_original_sg_symbol_H-M 'P 21/c'
_cod_database_code 4087274

loop_
_symmetry_equiv_pos_as_xyz
'x, y, z'
'-x, y+1/2, -z+1/2'
'-x, -y, -z'
'x, -y-1/2, z-1/2'

loop_
_atom_site_label
_atom_site_type_symbol
_atom_site_fract_x
_atom_site_fract_y
_atom_site_fract_z
_atom_site_U_iso_or_equiv
_atom_site_adp_type
_atom_site_occupancy
_atom_site_symmetry_multiplicity
_atom_site_calc_flag
_atom_site_refinement_flags
_atom_site_disorder_assembly
_atom_site_disorder_group
Pd1 Pd 0.125036(18) 0.550527(7) 0.936903(18) 0.03417(9) Uani 1 1 d . . .
Pd2 Pd 0.337012(19) 0.559512(7) 1.043685(18) 0.03553(9) Uani 1 1 d . . .
Cl1 Cl 0.22551(6) 0.60687(2) 0.98315(7) 0.0422(2) Uani 1 1 d . . .
Cl2 Cl 0.22965(7) 0.50305(2) 1.01395(7) 0.0446(2) Uani 1 1 d . . .
B1 B 0.0053(3) 0.79696(12) 0.7737(3) 0.0402(9) Uani 1 1 d . . .
F1 F 0.0788(2) 0.82234(7) 0.79841(18) 0.0537(6) Uani 1 1 d . . .
F2 F -0.0556(2) 0.82224(8) 0.72508(17) 0.0553(7) Uani 1 1 d . . .
N1 N 0.0359(2) 0.75912(9) 0.7147(2) 0.0375(7) Uani 1 1 d . . .
C1 C 0.0774(3) 0.76200(12) 0.6366(3) 0.0422(8) Uani 1 1 d . . .
C5 C 0.1045(3) 0.80371(13) 0.5957(3) 0.0512(10) Uani 1 1 d . . .
H5A H 0.0622 0.8262 0.6123 0.077 Uiso 1 1 calc R . .
H5B H 0.1044 0.8008 0.5304 0.077 Uiso 1 1 calc R . .
H5C H 0.1648 0.8114 0.6176 0.077 Uiso 1 1 calc R . .
C2 C 0.0928(3) 0.72065(13) 0.6019(3) 0.0429(8) Uani 1 1 d . . .
C6 C 0.1372(3) 0.71133(15) 0.5156(3) 0.0481(9) Uani 1 1 d . . .
H6A H 0.1235 0.7347 0.4727 0.058 Uiso 1 1 calc R . .
H6B H 0.1124 0.6844 0.4901 0.058 Uiso 1 1 calc R . .
C7 C 0.2385(3) 0.7069(2) 0.5271(4) 0.0607(12) Uani 1 1 d . . .
H7A H 0.2639 0.6982 0.4701 0.091 Uiso 1 1 calc R . .
H7B H 0.2524 0.6852 0.5728 0.091 Uiso 1 1 calc R . .
H7C H 0.2642 0.7345 0.5457 0.091 Uiso 1 1 calc R . .
C3 C 0.0607(3) 0.69139(12) 0.6627(3) 0.0414(8) Uani 1 1 d . . .
C8 C 0.0672(3) 0.64379(13) 0.6534(3) 0.0478(9) Uani 1 1 d . . .
H8A H 0.0970 0.6368 0.5976 0.072 Uiso 1 1 calc R . .
H8B H 0.0069 0.6313 0.6523 0.072 Uiso 1 1 calc R . .
H8C H 0.1019 0.6320 0.7042 0.072 Uiso 1 1 calc R . .
C4 C 0.0234(3) 0.71578(11) 0.7345(3) 0.0366(8) Uani 1 1 d . . .
N2 N -0.0388(2) 0.77761(9) 0.8558(2) 0.0366(6) Uani 1 1 d . . .
C9 C -0.0739(3) 0.79917(12) 0.9247(3) 0.0392(8) Uani 1 1 d . . .
C13 C -0.0747(3) 0.84708(12) 0.9286(3) 0.0499(10) Uani 1 1 d . . .
H13A H -0.1193 0.8582 0.8853 0.075 Uiso 1 1 calc R . .
H13B H -0.0154 0.8581 0.9140 0.075 Uiso 1 1 calc R . .
H13C H -0.0899 0.8564 0.9889 0.075 Uiso 1 1 calc R . .
C10 C -0.1085(3) 0.77068(12) 0.9878(3) 0.0398(8) Uani 1 1 d . . .
C14 C -0.1527(3) 0.78327(14) 1.0729(3) 0.0469(9) Uani 1 1 d . . .
H14A H -0.1252 0.8102 1.0954 0.056 Uiso 1 1 calc R . .
H14B H -0.1411 0.7607 1.1184 0.056 Uiso 1 1 calc R . .
C15 C -0.2530(3) 0.78972(19) 1.0621(4) 0.0601(12) Uani 1 1 d . . .
H15A H -0.2653 0.8116 1.0165 0.090 Uiso 1 1 calc R . .
H15B H -0.2773 0.7990 1.1192 0.090 Uiso 1 1 calc R . .
H15C H -0.2813 0.7627 1.0438 0.090 Uiso 1 1 calc R . .
C11 C -0.0949(3) 0.72929(12) 0.9549(3) 0.0387(8) Uani 1 1 d . . .
C16 C -0.1266(3) 0.68896(14) 0.9995(3) 0.0470(9) Uani 1 1 d . . .
H16A H -0.1258 0.6931 1.0645 0.071 Uiso 1 1 calc R . .
H16B H -0.0869 0.6651 0.9846 0.071 Uiso 1 1 calc R . .
H16C H -0.1878 0.6824 0.9785 0.071 Uiso 1 1 calc R . .
C12 C -0.0512(3) 0.73361(11) 0.8723(3) 0.0358(7) Uani 1 1 d . . .
C17 C -0.0191(2) 0.70349(11) 0.8118(3) 0.0355(7) Uani 1 1 d . . .
C18 C -0.0306(3) 0.65691(11) 0.8282(3) 0.0357(7) Uani 1 1 d . . .
C19 C 0.0392(3) 0.63397(10) 0.8714(2) 0.0344(7) Uani 1 1 d . . .
H19 H 0.0898 0.6488 0.8955 0.041 Uiso 1 1 calc R . .
C20 C 0.0342(2) 0.58951(11) 0.8789(2) 0.0344(7) Uani 1 1 d . . .
C21 C -0.0414(3) 0.57009(11) 0.8412(3) 0.0392(8) Uani 1 1 d . . .
N3 N -0.0355(2) 0.52451(9) 0.8477(2) 0.0388(7) Uani 1 1 d . . .
C24 C 0.0373(3) 0.50716(11) 0.8909(3) 0.0366(7) Uani 1 1 d . . .
C25 C 0.0243(3) 0.46360(11) 0.8802(3) 0.0392(8) Uani 1 1 d . A .
C26 C 0.0823(3) 0.42632(12) 0.9040(3) 0.0490(10) Uani 1 1 d . . .
H26A H 0.0446 0.4019 0.9221 0.059 Uiso 0.639(11) 1 calc PR A 1
H26B H 0.1227 0.4339 0.9551 0.059 Uiso 0.639(11) 1 calc PR A 1
H26C H 0.0971 0.4282 0.9675 0.059 Uiso 0.361(11) 1 d PR A 2
H26D H 0.0467 0.4005 0.8951 0.059 Uiso 0.361(11) 1 d PR A 2
C27A C 0.1408(5) 0.4128(2) 0.8193(6) 0.0511(18) Uiso 0.639(11) 1 d P A 1
H27A H 0.1781 0.3877 0.8363 0.061 Uiso 0.639(11) 1 calc PR A 1
H27B H 0.0995 0.4038 0.7701 0.061 Uiso 0.639(11) 1 calc PR A 1
C28A C 0.2015(5) 0.4476(2) 0.7848(5) 0.0497(18) Uiso 0.639(11) 1 d P A 1
H28A H 0.2440 0.4563 0.8334 0.060 Uiso 0.639(11) 1 calc PR A 1
H28B H 0.1647 0.4730 0.7685 0.060 Uiso 0.639(11) 1 calc PR A 1
C29A C 0.2553(8) 0.4338(4) 0.7026(7) 0.071(2) Uiso 0.639(11) 1 d P A 1
H29A H 0.2261 0.4449 0.6480 0.107 Uiso 0.639(11) 1 calc PR A 1
H29B H 0.2575 0.4024 0.6997 0.107 Uiso 0.639(11) 1 calc PR A 1
H29C H 0.3163 0.4452 0.7080 0.107 Uiso 0.639(11) 1 calc PR A 1
C27B C 0.1627(7) 0.4205(3) 0.8589(8) 0.037(3) Uiso 0.361(11) 1 d P A 2
H27C H 0.1880 0.3920 0.8743 0.045 Uiso 0.361(11) 1 calc PR A 2
H27D H 0.2064 0.4426 0.8788 0.045 Uiso 0.361(11) 1 calc PR A 2
C28B C 0.1480(8) 0.4236(4) 0.7582(8) 0.047(3) Uiso 0.361(11) 1 d P A 2
H28C H 0.1042 0.4015 0.7383 0.056 Uiso 0.361(11) 1 calc PR A 2
H28D H 0.1225 0.4520 0.7429 0.056 Uiso 0.361(11) 1 calc PR A 2
C29B C 0.2341(12) 0.4174(6) 0.7094(12) 0.064(4) Uiso 0.361(11) 1 d P A 2
H29D H 0.2211 0.4156 0.6450 0.096 Uiso 0.361(11) 1 calc PR A 2
H29E H 0.2630 0.3908 0.7298 0.096 Uiso 0.361(11) 1 calc PR A 2
H29F H 0.2741 0.4417 0.7218 0.096 Uiso 0.361(11) 1 calc PR A 2
N4 N -0.0929(2) 0.49676(10) 0.8125(3) 0.0439(8) Uani 1 1 d . A .
N5 N -0.0542(2) 0.45955(10) 0.8328(2) 0.0423(7) Uani 1 1 d . . .
C30 C -0.1023(3) 0.42012(13) 0.8074(4) 0.0546(11) Uani 1 1 d . A .
H30A H -0.1216 0.4053 0.8614 0.082 Uiso 1 1 calc R . .
H30B H -0.0626 0.4014 0.7739 0.082 Uiso 1 1 calc R . .
H30C H -0.1549 0.4274 0.7700 0.082 Uiso 1 1 calc R . .
C22 C -0.1124(3) 0.59102(12) 0.8015(3) 0.0474(10) Uani 1 1 d . . .
H22 H -0.1636 0.5760 0.7793 0.057 Uiso 1 1 calc R . .
C23 C -0.1058(3) 0.63560(12) 0.7951(3) 0.0468(10) Uani 1 1 d . . .
H23 H -0.1534 0.6515 0.7678 0.056 Uiso 1 1 calc R . .
B2 B 0.4878(3) 0.82051(13) 1.0538(4) 0.0472(11) Uani 1 1 d . . .
F3 F 0.4250(2) 0.84771(8) 1.0153(2) 0.0656(8) Uani 1 1 d . . .
F4 F 0.55590(19) 0.84437(9) 1.0944(2) 0.0642(8) Uani 1 1 d . . .
N6 N 0.4440(2) 0.79140(9) 1.1243(2) 0.0386(7) Uani 1 1 d . . .
C31 C 0.4048(3) 0.80509(12) 1.1984(3) 0.0450(9) Uani 1 1 d . . .
C35 C 0.3910(3) 0.85178(13) 1.2179(4) 0.0559(11) Uani 1 1 d . . .
H35A H 0.4492 0.8662 1.2229 0.084 Uiso 1 1 calc R . .
H35B H 0.3595 0.8548 1.2743 0.084 Uiso 1 1 calc R . .
H35C H 0.3552 0.8648 1.1693 0.084 Uiso 1 1 calc R . .
C32 C 0.3814(3) 0.77014(13) 1.2526(3) 0.0434(9) Uani 1 1 d . . .
C36 C 0.3356(3) 0.77404(15) 1.3400(3) 0.0506(10) Uani 1 1 d . . .
H36A H 0.3597 0.7994 1.3725 0.061 Uiso 1 1 calc R . .
H36B H 0.3496 0.7484 1.3767 0.061 Uiso 1 1 calc R . .
C37 C 0.2346(3) 0.77849(17) 1.3300(3) 0.0552(11) Uani 1 1 d . . .
H37A H 0.2202 0.8019 1.2884 0.083 Uiso 1 1 calc R . .
H37B H 0.2094 0.7848 1.3884 0.083 Uiso 1 1 calc R . .
H37C H 0.2091 0.7517 1.3066 0.083 Uiso 1 1 calc R . .
C33 C 0.4060(3) 0.73286(12) 1.2076(3) 0.0411(8) Uani 1 1 d . . .
C38 C 0.3916(3) 0.68810(13) 1.2419(3) 0.0464(9) Uani 1 1 d . . .
H38A H 0.3386 0.6756 1.2119 0.070 Uiso 1 1 calc R . .
H38B H 0.3825 0.6890 1.3065 0.070 Uiso 1 1 calc R . .
H38C H 0.4442 0.6705 1.2296 0.070 Uiso 1 1 calc R . .
C34 C 0.4461(3) 0.74650(11) 1.1263(3) 0.0377(8) Uani 1 1 d . . .
N7 N 0.5263(2) 0.79023(10) 0.9828(2) 0.0409(7) Uani 1 1 d . . .
C39 C 0.5665(3) 0.80220(14) 0.9076(3) 0.0468(9) Uani 1 1 d . . .
C43 C 0.5798(3) 0.84865(15) 0.8847(4) 0.0580(12) Uani 1 1 d . . .
H43A H 0.5247 0.8646 0.8960 0.087 Uiso 1 1 calc R . .
H43B H 0.5944 0.8512 0.8214 0.087 Uiso 1 1 calc R . .
H43C H 0.6290 0.8604 0.9217 0.087 Uiso 1 1 calc R . .
C40 C 0.5919(3) 0.76596(14) 0.8589(3) 0.0460(9) Uani 1 1 d . . .
C44 C 0.6378(3) 0.76757(17) 0.7708(3) 0.0551(11) Uani 1 1 d . . .
H44A H 0.6117 0.7912 0.7344 0.066 Uiso 1 1 calc R . .
H44B H 0.6263 0.7404 0.7383 0.066 Uiso 1 1 calc R . .
C45 C 0.7380(4) 0.7743(2) 0.7810(4) 0.0718(15) Uani 1 1 d . . .
H45A H 0.7629 0.7803 0.7223 0.108 Uiso 1 1 calc R . .
H45B H 0.7659 0.7484 0.8062 0.108 Uiso 1 1 calc R . .
H45C H 0.7499 0.7986 0.8211 0.108 Uiso 1 1 calc R . .
C41 C 0.5670(3) 0.73010(13) 0.9077(3) 0.0421(8) Uani 1 1 d . . .
C46 C 0.5802(3) 0.68469(14) 0.8767(3) 0.0480(9) Uani 1 1 d . . .
H46A H 0.6355 0.6732 0.9038 0.072 Uiso 1 1 calc R . .
H46B H 0.5842 0.6842 0.8114 0.072 Uiso 1 1 calc R . .
H46C H 0.5293 0.6671 0.8947 0.072 Uiso 1 1 calc R . .
C42 C 0.5262(2) 0.74518(11) 0.9858(3) 0.0371(8) Uani 1 1 d . . .
C47 C 0.4873(2) 0.72402(11) 1.0579(3) 0.0359(7) Uani 1 1 d . . .
C48 C 0.4960(3) 0.67647(10) 1.0638(2) 0.0343(7) Uani 1 1 d . . .
C49 C 0.4220(3) 0.64943(10) 1.0498(2) 0.0350(7) Uani 1 1 d . . .
H49 H 0.3657 0.6612 1.0318 0.042 Uiso 1 1 calc R . .
C50 C 0.4309(2) 0.60538(11) 1.0623(2) 0.0348(7) Uani 1 1 d . . .
C51 C 0.5145(3) 0.59046(11) 1.0908(3) 0.0390(8) Uani 1 1 d . . .
N8 N 0.5144(2) 0.54585(10) 1.1073(2) 0.0401(7) Uani 1 1 d . . .
C54 C 0.4363(3) 0.52362(11) 1.0918(3) 0.0377(8) Uani 1 1 d . . .
C55 C 0.4598(3) 0.48231(11) 1.1169(3) 0.0419(8) Uani 1 1 d . B .
C56 C 0.4058(3) 0.44196(12) 1.1205(3) 0.0509(11) Uani 1 1 d . . .
H56A H 0.4402 0.4183 1.0940 0.061 Uiso 0.533(13) 1 calc PR B 1
H56B H 0.3500 0.4457 1.0841 0.061 Uiso 0.533(13) 1 calc PR B 1
H56C H 0.3724 0.4391 1.0642 0.061 Uiso 0.467(13) 1 d PR B 2
H56D H 0.4469 0.4179 1.1249 0.061 Uiso 0.467(13) 1 d PR B 2
C57A C 0.3799(7) 0.4290(3) 1.2225(7) 0.054(2) Uiso 0.533(13) 1 d P B 1
H57A H 0.3393 0.4039 1.2198 0.064 Uiso 0.533(13) 1 calc PR B 1
H57B H 0.4352 0.4201 1.2553 0.064 Uiso 0.533(13) 1 calc PR B 1
C58A C 0.3373(8) 0.4627(4) 1.2728(7) 0.066(3) Uiso 0.533(13) 1 d P B 1
H58A H 0.2833 0.4728 1.2393 0.079 Uiso 0.533(13) 1 calc PR B 1
H58B H 0.3790 0.4872 1.2796 0.079 Uiso 0.533(13) 1 calc PR B 1
C59A C 0.3101(12) 0.4470(6) 1.3665(12) 0.093(5) Uiso 0.533(13) 1 d P B 1
H59A H 0.2850 0.4180 1.3617 0.139 Uiso 0.533(13) 1 calc PR B 1
H59B H 0.2651 0.4664 1.3905 0.139 Uiso 0.533(13) 1 calc PR B 1
H59C H 0.3630 0.4465 1.4067 0.139 Uiso 0.533(13) 1 calc PR B 1
C57B C 0.3444(8) 0.4384(4) 1.1911(8) 0.055(3) Uiso 0.467(13) 1 d P B 2
H57C H 0.3082 0.4120 1.1823 0.066 Uiso 0.467(13) 1 calc PR B 2
H57D H 0.3031 0.4632 1.1889 0.066 Uiso 0.467(13) 1 calc PR B 2
C58B C 0.3917(8) 0.4367(4) 1.2837(9) 0.063(3) Uiso 0.467(13) 1 d P B 2
H58C H 0.4254 0.4636 1.2938 0.076 Uiso 0.467(13) 1 calc PR B 2
H58D H 0.4353 0.4127 1.2849 0.076 Uiso 0.467(13) 1 calc PR B 2
C59B C 0.3251(11) 0.4305(6) 1.3602(11) 0.076(4) Uiso 0.467(13) 1 d P B 2
H59D H 0.2638 0.4296 1.3353 0.115 Uiso 0.467(13) 1 calc PR B 2
H59E H 0.3310 0.4544 1.4025 0.115 Uiso 0.467(13) 1 calc PR B 2
H59F H 0.3383 0.4035 1.3914 0.115 Uiso 0.467(13) 1 calc PR B 2
N9 N 0.5834(2) 0.52343(10) 1.1388(2) 0.0429(7) Uani 1 1 d . B .
N10 N 0.5481(3) 0.48425(10) 1.1448(2) 0.0442(8) Uani 1 1 d . . .
C60 C 0.6072(3) 0.45019(13) 1.1784(3) 0.0507(10) Uani 1 1 d . B .
H60A H 0.6697 0.4593 1.1739 0.076 Uiso 1 1 calc R . .
H60B H 0.5973 0.4242 1.1427 0.076 Uiso 1 1 calc R . .
H60C H 0.5942 0.4442 1.2411 0.076 Uiso 1 1 calc R . .
C52 C 0.5895(3) 0.61581(12) 1.1033(3) 0.0409(8) Uani 1 1 d . . .
H52 H 0.6455 0.6039 1.1217 0.049 Uiso 1 1 calc R . .
C53 C 0.5795(3) 0.65960(11) 1.0880(3) 0.0377(8) Uani 1 1 d . . .
H53 H 0.6298 0.6781 1.0941 0.045 Uiso 1 1 calc R . .

loop_
_atom_site_aniso_label
_atom_site_aniso_U_11
_atom_site_aniso_U_22
_atom_site_aniso_U_33
_atom_site_aniso_U_23
_atom_site_aniso_U_13
_atom_site_aniso_U_12
Pd1 0.04170(15) 0.01964(12) 0.04076(16) -0.00010(8) -0.00671(11) -0.00037(8)
Pd2 0.04392(16) 0.02007(12) 0.04207(16) -0.00157(8) -0.00965(11) 0.00286(9)
Cl1 0.0457(5) 0.0205(3) 0.0595(6) -0.0008(3) -0.0172(4) 0.0007(3)
Cl2 0.0531(5) 0.0209(3) 0.0589(6) 0.0016(3) -0.0158(4) -0.0003(3)
B1 0.060(3) 0.0245(17) 0.036(2) 0.0024(14) -0.0052(19) 0.0021(16)
F1 0.0744(17) 0.0345(11) 0.0522(14) -0.0005(10) 0.0015(12) -0.0182(11)
F2 0.0833(19) 0.0362(11) 0.0458(14) 0.0097(9) -0.0088(13) 0.0169(11)
N1 0.0466(17) 0.0277(14) 0.0379(17) 0.0058(11) -0.0046(13) -0.0016(12)
C1 0.046(2) 0.0366(18) 0.043(2) 0.0068(15) -0.0056(17) -0.0023(15)
C5 0.066(3) 0.039(2) 0.048(2) 0.0087(16) 0.000(2) -0.0065(18)
C2 0.043(2) 0.043(2) 0.042(2) 0.0013(15) -0.0066(17) 0.0013(15)
C6 0.049(2) 0.054(2) 0.041(2) 0.0023(17) -0.0019(18) 0.0005(18)
C7 0.048(3) 0.081(3) 0.053(3) 0.000(2) 0.002(2) 0.005(2)
C3 0.048(2) 0.0322(18) 0.044(2) -0.0001(14) -0.0059(17) 0.0021(14)
C8 0.061(3) 0.0348(19) 0.048(2) -0.0028(15) -0.0009(19) 0.0052(17)
C4 0.0413(19) 0.0246(15) 0.044(2) 0.0030(13) -0.0074(15) 0.0018(13)
N2 0.0455(17) 0.0237(13) 0.0401(17) 0.0040(11) -0.0082(13) 0.0007(11)
C9 0.047(2) 0.0322(17) 0.038(2) 0.0007(13) -0.0096(16) 0.0039(14)
C13 0.066(3) 0.0309(18) 0.053(2) -0.0039(16) -0.007(2) 0.0077(17)
C10 0.0403(19) 0.0394(18) 0.039(2) 0.0026(14) -0.0100(16) 0.0036(14)
C14 0.047(2) 0.048(2) 0.046(2) -0.0020(17) -0.0062(18) 0.0075(17)
C15 0.052(3) 0.075(3) 0.052(3) 0.001(2) -0.007(2) 0.009(2)
C11 0.0410(19) 0.0341(17) 0.040(2) 0.0056(14) -0.0056(16) 0.0028(14)
C16 0.052(2) 0.043(2) 0.046(2) 0.0113(16) -0.0004(18) -0.0025(17)
C12 0.0420(19) 0.0256(15) 0.040(2) 0.0055(13) -0.0073(15) 0.0004(13)
C17 0.0384(18) 0.0268(15) 0.0406(19) 0.0049(13) -0.0110(15) 0.0024(13)
C18 0.0406(19) 0.0254(15) 0.0409(19) 0.0032(12) -0.0033(15) 0.0010(13)
C19 0.0422(19) 0.0232(15) 0.0376(19) 0.0020(12) -0.0043(15) -0.0015(12)
C20 0.0390(18) 0.0259(15) 0.0382(19) 0.0024(12) -0.0034(14) -0.0007(12)
C21 0.047(2) 0.0244(16) 0.046(2) 0.0013(13) -0.0062(16) -0.0043(14)
N3 0.0410(17) 0.0245(14) 0.0506(19) -0.0002(12) -0.0021(14) -0.0041(11)
C24 0.0420(19) 0.0256(15) 0.042(2) -0.0022(13) -0.0023(15) 0.0013(13)
C25 0.049(2) 0.0255(16) 0.043(2) -0.0006(13) -0.0016(16) -0.0022(14)
C26 0.062(3) 0.0224(16) 0.062(3) 0.0016(15) -0.013(2) -0.0013(15)
N4 0.0460(18) 0.0281(14) 0.057(2) -0.0005(13) -0.0067(15) -0.0061(12)
N5 0.0493(18) 0.0238(13) 0.054(2) -0.0018(12) -0.0027(15) -0.0055(12)
C30 0.056(3) 0.0300(18) 0.077(3) -0.0044(18) -0.008(2) -0.0132(17)
C22 0.044(2) 0.0298(18) 0.067(3) -0.0018(16) -0.0145(19) -0.0053(15)
C23 0.045(2) 0.0322(18) 0.063(3) 0.0038(16) -0.0140(19) -0.0001(15)
B2 0.049(3) 0.0253(18) 0.067(3) -0.0027(18) 0.003(2) -0.0058(16)
F3 0.0581(16) 0.0373(12) 0.102(2) 0.0246(13) 0.0120(15) 0.0104(11)
F4 0.0557(15) 0.0410(13) 0.096(2) -0.0236(13) 0.0072(15) -0.0143(11)
N6 0.0419(17) 0.0267(14) 0.0470(19) -0.0033(12) -0.0033(14) 0.0006(11)
C31 0.042(2) 0.0343(19) 0.058(3) -0.0128(16) -0.0055(18) 0.0033(15)
C35 0.058(3) 0.035(2) 0.074(3) -0.0157(19) -0.002(2) 0.0033(17)
C32 0.041(2) 0.044(2) 0.044(2) -0.0083(16) -0.0049(17) 0.0032(15)
C36 0.050(2) 0.055(2) 0.047(2) -0.0119(18) -0.0047(19) 0.0059(18)
C37 0.049(2) 0.063(3) 0.053(3) 0.002(2) -0.002(2) 0.005(2)
C33 0.041(2) 0.0343(18) 0.048(2) -0.0020(15) -0.0040(16) 0.0021(14)
C38 0.057(2) 0.040(2) 0.042(2) 0.0045(15) -0.0012(18) 0.0006(17)
C34 0.0399(19) 0.0267(16) 0.046(2) 0.0000(13) -0.0064(16) -0.0017(13)
N7 0.0405(17) 0.0278(14) 0.054(2) 0.0051(12) -0.0046(14) -0.0043(11)
C39 0.046(2) 0.043(2) 0.050(2) 0.0127(17) -0.0108(18) -0.0098(16)
C43 0.057(3) 0.047(2) 0.069(3) 0.020(2) -0.007(2) -0.0137(19)
C40 0.043(2) 0.052(2) 0.042(2) 0.0086(17) -0.0105(17) -0.0052(17)
C44 0.051(2) 0.070(3) 0.044(2) 0.009(2) -0.0075(19) -0.006(2)
C45 0.050(3) 0.102(5) 0.063(3) -0.006(3) -0.002(2) -0.003(3)
C41 0.0396(19) 0.0403(19) 0.046(2) 0.0020(15) -0.0107(16) -0.0019(15)
C46 0.055(2) 0.046(2) 0.042(2) -0.0056(16) -0.0075(18) 0.0030(17)
C42 0.0364(18) 0.0292(16) 0.045(2) 0.0029(13) -0.0105(15) -0.0006(13)
C47 0.0359(18) 0.0259(15) 0.045(2) -0.0012(13) -0.0098(15) -0.0007(12)
C48 0.0412(19) 0.0251(15) 0.0362(18) -0.0020(12) -0.0063(14) 0.0024(12)
C49 0.0417(19) 0.0234(15) 0.0394(19) -0.0011(12) -0.0082(15) 0.0016(12)
C50 0.0397(19) 0.0264(16) 0.0381(19) -0.0009(12) -0.0056(15) 0.0025(13)
C51 0.046(2) 0.0251(16) 0.045(2) -0.0002(13) -0.0071(16) 0.0065(13)
N8 0.0455(18) 0.0260(14) 0.0482(19) -0.0003(12) -0.0094(14) 0.0076(12)
C54 0.0420(19) 0.0277(16) 0.043(2) -0.0024(13) -0.0074(15) 0.0044(13)
C55 0.054(2) 0.0271(16) 0.044(2) 0.0021(14) -0.0050(17) 0.0065(15)
C56 0.061(3) 0.0231(16) 0.068(3) -0.0014(16) -0.006(2) 0.0062(15)
N9 0.0485(19) 0.0285(14) 0.051(2) 0.0036(12) -0.0069(15) 0.0103(13)
N10 0.055(2) 0.0282(14) 0.0493(19) 0.0036(12) -0.0069(15) 0.0105(13)
C60 0.056(3) 0.0352(19) 0.060(3) 0.0061(17) -0.004(2) 0.0172(17)
C52 0.044(2) 0.0320(17) 0.046(2) -0.0002(14) -0.0086(16) 0.0093(14)
C53 0.0377(18) 0.0319(17) 0.043(2) -0.0026(13) -0.0065(15) -0.0001(13)

loop_
_atom_type_symbol
_atom_type_description
_atom_type_scat_dispersion_real
_atom_type_scat_dispersion_imag
_atom_type_scat_source
C C 0.0181 0.0091 'International Tables Vol C Tables 4.2.6.8 and 6.1.1.4'
H H 0.0000 0.0000 'International Tables Vol C Tables 4.2.6.8 and 6.1.1.4'
B B 0.0090 0.0039 'International Tables Vol C Tables 4.2.6.8 and 6.1.1.4'
Cl Cl 0.3639 0.7018 'International Tables Vol C Tables 4.2.6.8 and 6.1.1.4'
F F 0.0727 0.0534 'International Tables Vol C Tables 4.2.6.8 and 6.1.1.4'
N N 0.0311 0.0180 'International Tables Vol C Tables 4.2.6.8 and 6.1.1.4'
Pd Pd 0.1215 3.9337 'International Tables Vol C Tables 4.2.6.8 and 6.1.1.4'

loop_
_geom_angle_atom_site_label_1
_geom_angle_atom_site_label_2
_geom_angle_atom_site_label_3
_geom_angle
C24 Pd1 C20 80.22(14)
C24 Pd1 Cl1 175.17(11)
C20 Pd1 Cl1 95.28(10)
C24 Pd1 Cl2 99.21(10)
C20 Pd1 Cl2 176.90(11)
Cl1 Pd1 Cl2 85.38(3)
C54 Pd2 C50 80.74(15)
C54 Pd2 Cl1 175.66(12)
C50 Pd2 Cl1 95.14(10)
C54 Pd2 Cl2 98.19(11)
C50 Pd2 Cl2 176.57(11)
Cl1 Pd2 Cl2 85.86(3)
Pd2 Cl1 Pd1 94.67(3)
Pd2 Cl2 Pd1 93.39(3)
F2 B1 F1 108.4(3)
F2 B1 N2 110.7(4)
F1 B1 N2 111.2(3)
F2 B1 N1 109.4(3)
F1 B1 N1 109.9(4)
N2 B1 N1 107.2(3)
C1 N1 C4 108.5(3)
C1 N1 B1 126.5(3)
C4 N1 B1 125.0(3)
N1 C1 C2 110.1(3)
N1 C1 C5 123.4(4)
C2 C1 C5 126.5(4)
C1 C5 H5A 109.5
C1 C5 H5B 109.5
H5A C5 H5B 109.5
C1 C5 H5C 109.5
H5A C5 H5C 109.5
H5B C5 H5C 109.5
C3 C2 C1 107.3(4)
C3 C2 C6 127.5(4)
C1 C2 C6 125.2(4)
C2 C6 C7 112.4(4)
C2 C6 H6A 109.1
C7 C6 H6A 109.1
C2 C6 H6B 109.1
C7 C6 H6B 109.1
H6A C6 H6B 107.9
C6 C7 H7A 109.5
C6 C7 H7B 109.5
H7A C7 H7B 109.5
C6 C7 H7C 109.5
H7A C7 H7C 109.5
H7B C7 H7C 109.5
C2 C3 C4 106.8(3)
C2 C3 C8 124.7(4)
C4 C3 C8 128.4(4)
C3 C8 H8A 109.5
C3 C8 H8B 109.5
H8A C8 H8B 109.5
C3 C8 H8C 109.5
H8A C8 H8C 109.5
H8B C8 H8C 109.5
C17 C4 N1 120.7(3)
C17 C4 C3 132.0(3)
N1 C4 C3 107.2(3)
C9 N2 C12 107.3(3)
C9 N2 B1 126.9(3)
C12 N2 B1 125.9(3)
N2 C9 C10 110.8(3)
N2 C9 C13 122.1(4)
C10 C9 C13 127.1(4)
C9 C13 H13A 109.5
C9 C13 H13B 109.5
H13A C13 H13B 109.5
C9 C13 H13C 109.5
H13A C13 H13C 109.5
H13B C13 H13C 109.5
C11 C10 C9 106.8(4)
C11 C10 C14 127.7(4)
C9 C10 C14 125.5(4)
C10 C14 C15 113.5(4)
C10 C14 H14A 108.9
C15 C14 H14A 108.9
C10 C14 H14B 108.9
C15 C14 H14B 108.9
H14A C14 H14B 107.7
C14 C15 H15A 109.5
C14 C15 H15B 109.5
H15A C15 H15B 109.5
C14 C15 H15C 109.5
H15A C15 H15C 109.5
H15B C15 H15C 109.5
C10 C11 C12 107.0(3)
C10 C11 C16 124.4(4)
C12 C11 C16 128.5(4)
C11 C16 H16A 109.5
C11 C16 H16B 109.5
H16A C16 H16B 109.5
C11 C16 H16C 109.5
H16A C16 H16C 109.5
H16B C16 H16C 109.5
C17 C12 N2 119.5(3)
C17 C12 C11 132.3(3)
N2 C12 C11 108.1(3)
C4 C17 C12 121.7(3)
C4 C17 C18 117.8(3)
C12 C17 C18 120.5(4)
C23 C18 C19 120.3(3)
C23 C18 C17 120.4(3)
C19 C18 C17 119.1(3)
C20 C19 C18 120.2(3)
C20 C19 H19 119.9
C18 C19 H19 119.9
C21 C20 C19 116.5(3)
C21 C20 Pd1 116.5(3)
C19 C20 Pd1 127.0(3)
C22 C21 C20 125.6(3)
C22 C21 N3 123.4(3)
C20 C21 N3 111.0(3)
N4 N3 C24 115.6(3)
N4 N3 C21 126.0(3)
C24 N3 C21 118.3(3)
N3 C24 C25 103.2(3)
N3 C24 Pd1 113.8(2)
C25 C24 Pd1 142.8(3)
N5 C25 C24 105.5(3)
N5 C25 C26 122.7(3)
C24 C25 C26 131.5(4)
C27B C26 C25 119.1(6)
C25 C26 C27A 109.9(4)
C25 C26 H26A 109.7
C27A C26 H26A 109.7
C25 C26 H26B 109.7
C27A C26 H26B 109.7
H26A C26 H26B 108.2
C27B C26 H26C 107.5
C25 C26 H26C 107.6
C27B C26 H26D 107.4
C25 C26 H26D 107.5
H26C C26 H26D 107.1
C28A C27A C26 114.9(6)
C28A C27A H27A 108.5
C26 C27A H27A 108.5
C28A C27A H27B 108.5
C26 C27A H27B 108.5
H27A C27A H27B 107.5
C27A C28A C29A 113.4(7)
C27A C28A H28A 108.9
C29A C28A H28A 108.9
C27A C28A H28B 108.9
C29A C28A H28B 108.9
H28A C28A H28B 107.7
C28A C29A H29A 109.5
C28A C29A H29B 109.5
H29A C29A H29B 109.5
C28A C29A H29C 109.5
H29A C29A H29C 109.5
H29B C29A H29C 109.5
C26 C27B C28B 111.3(9)
C26 C27B H27C 109.4
C28B C27B H27C 109.4
C26 C27B H27D 109.4
C28B C27B H27D 109.4
H27C C27B H27D 108.0
C29B C28B C27B 111.6(11)
C29B C28B H28C 109.3
C27B C28B H28C 109.3
C29B C28B H28D 109.3
C27B C28B H28D 109.3
H28C C28B H28D 108.0
C28B C29B H29D 109.5
C28B C29B H29E 109.5
H29D C29B H29E 109.5
C28B C29B H29F 109.5
H29D C29B H29F 109.5
H29E C29B H29F 109.5
N3 N4 N5 101.9(3)
N4 N5 C25 113.7(3)
N4 N5 C30 117.7(4)
C25 N5 C30 128.5(3)
N5 C30 H30A 109.5
N5 C30 H30B 109.5
H30A C30 H30B 109.5
N5 C30 H30C 109.5
H30A C30 H30C 109.5
H30B C30 H30C 109.5
C21 C22 C23 116.7(4)
C21 C22 H22 121.7
C23 C22 H22 121.7
C18 C23 C22 120.7(4)
C18 C23 H23 119.6
C22 C23 H23 119.6
F3 B2 F4 109.7(3)
F3 B2 N7 110.5(4)
F4 B2 N7 110.4(4)
F3 B2 N6 110.4(4)
F4 B2 N6 109.5(4)
N7 B2 N6 106.3(3)
C31 N6 C34 108.2(3)
C31 N6 B2 125.4(3)
C34 N6 B2 126.2(3)
N6 C31 C32 110.5(3)
N6 C31 C35 122.5(4)
C32 C31 C35 127.0(4)
C31 C35 H35A 109.5
C31 C35 H35B 109.5
H35A C35 H35B 109.5
C31 C35 H35C 109.5
H35A C35 H35C 109.5
H35B C35 H35C 109.5
C33 C32 C31 107.2(4)
C33 C32 C36 128.3(4)
C31 C32 C36 124.5(4)
C32 C36 C37 113.3(4)
C32 C36 H36A 108.9
C37 C36 H36A 108.9
C32 C36 H36B 108.9
C37 C36 H36B 108.9
H36A C36 H36B 107.7
C36 C37 H37A 109.5
C36 C37 H37B 109.5
H37A C37 H37B 109.5
C36 C37 H37C 109.5
H37A C37 H37C 109.5
H37B C37 H37C 109.5
C32 C33 C34 106.4(3)
C32 C33 C38 124.5(4)
C34 C33 C38 129.1(4)
C33 C38 H38A 109.5
C33 C38 H38B 109.5
H38A C38 H38B 109.5
C33 C38 H38C 109.5
H38A C38 H38C 109.5
H38B C38 H38C 109.5
C47 C34 N6 119.8(4)
C47 C34 C33 132.4(3)
N6 C34 C33 107.7(3)
C39 N7 C42 107.8(4)
C39 N7 B2 126.1(3)
C42 N7 B2 126.1(4)
N7 C39 C40 110.1(4)
N7 C39 C43 121.6(4)
C40 C39 C43 128.3(4)
C39 C43 H43A 109.5
C39 C43 H43B 109.5
H43A C43 H43B 109.5
C39 C43 H43C 109.5
H43A C43 H43C 109.5
H43B C43 H43C 109.5
C41 C40 C39 107.3(4)
C41 C40 C44 128.4(4)
C39 C40 C44 124.3(4)
C40 C44 C45 112.8(4)
C40 C44 H44A 109.0
C45 C44 H44A 109.0
C40 C44 H44B 109.0
C45 C44 H44B 109.0
H44A C44 H44B 107.8
C44 C45 H45A 109.5
C44 C45 H45B 109.5
H45A C45 H45B 109.5
C44 C45 H45C 109.5
H45A C45 H45C 109.5
H45B C45 H45C 109.5
C40 C41 C42 107.0(4)
C40 C41 C46 123.9(4)
C42 C41 C46 129.1(4)
C41 C46 H46A 109.5
C41 C46 H46B 109.5
H46A C46 H46B 109.5
C41 C46 H46C 109.5
H46A C46 H46C 109.5
H46B C46 H46C 109.5
C47 C42 N7 119.7(4)
C47 C42 C41 132.5(3)
N7 C42 C41 107.8(3)
C34 C47 C42 121.7(3)
C34 C47 C48 119.7(3)
C42 C47 C48 118.5(3)
C53 C48 C49 120.6(3)
C53 C48 C47 117.9(3)
C49 C48 C47 121.5(3)
C50 C49 C48 120.1(3)
C50 C49 H49 120.0
C48 C49 H49 120.0
C51 C50 C49 117.0(3)
C51 C50 Pd2 114.9(3)
C49 C50 Pd2 128.1(3)
C52 C51 C50 124.7(3)
C52 C51 N8 123.0(3)
C50 C51 N8 112.3(3)
N9 N8 C54 116.4(3)
N9 N8 C51 125.4(3)
C54 N8 C51 118.2(3)
N8 C54 C55 102.4(3)
N8 C54 Pd2 113.7(2)
C55 C54 Pd2 143.9(3)
N10 C55 C54 106.0(3)
N10 C55 C56 122.7(3)
C54 C55 C56 131.2(4)
C57B C56 C55 116.9(6)
C55 C56 C57A 112.5(5)
C55 C56 H56A 109.1
C57A C56 H56A 109.1
C55 C56 H56B 109.1
C57A C56 H56B 109.1
H56A C56 H56B 107.8
C57B C56 H56C 108.1
C55 C56 H56C 108.1
C57B C56 H56D 108.0
C55 C56 H56D 108.1
C57A C56 H56D 84.9
H56C C56 H56D 107.3
C58A C57A C56 114.9(8)
C58A C57A H57A 108.5
C56 C57A H57A 108.5
C58A C57A H57B 108.5
C56 C57A H57B 108.5
H57A C57A H57B 107.5
C57A C58A C59A 111.6(11)
C57A C58A H58A 109.3
C59A C58A H58A 109.3
C57A C58A H58B 109.3
C59A C58A H58B 109.3
H58A C58A H58B 108.0
C58A C59A H59A 109.5
C58A C59A H59B 109.5
H59A C59A H59B 109.5
C58A C59A H59C 109.5
H59A C59A H59C 109.5
H59B C59A H59C 109.5
C56 C57B C58B 112.4(9)
C56 C57B H57C 109.1
C58B C57B H57C 109.1
C56 C57B H57D 109.1
C58B C57B H57D 109.1
H57C C57B H57D 107.9
C57B C58B C59B 112.4(11)
C57B C58B H58C 109.1
C59B C58B H58C 109.1
C57B C58B H58D 109.1
C59B C58B H58D 109.1
H58C C58B H58D 107.9
C58B C59B H59D 109.5
C58B C59B H59E 109.5
H59D C59B H59E 109.5
C58B C59B H59F 109.5
H59D C59B H59F 109.5
H59E C59B H59F 109.5
N8 N9 N10 101.6(3)
N9 N10 C55 113.5(3)
N9 N10 C60 116.8(4)
C55 N10 C60 129.7(4)
N10 C60 H60A 109.5
N10 C60 H60B 109.5
H60A C60 H60B 109.5
N10 C60 H60C 109.5
H60A C60 H60C 109.5
H60B C60 H60C 109.5
C51 C52 C53 117.1(3)
C51 C52 H52 121.4
C53 C52 H52 121.4
C48 C53 C52 120.4(4)
C48 C53 H53 119.8
C52 C53 H53 119.8

loop_
_geom_bond_atom_site_label_1
_geom_bond_atom_site_label_2
_geom_bond_distance
Pd1 C24 1.994(4)
Pd1 C20 2.003(3)
Pd1 Cl1 2.4014(8)
Pd1 Cl2 2.4231(9)
Pd2 C54 1.979(4)
Pd2 C50 2.018(4)
Pd2 Cl1 2.3874(8)
Pd2 Cl2 2.4156(9)
B1 F2 1.395(5)
B1 F1 1.396(5)
B1 N2 1.531(6)
B1 N1 1.550(5)
N1 C1 1.338(6)
N1 C4 1.398(4)
C1 C2 1.412(6)
C1 C5 1.498(5)
C5 H5A 0.9800
C5 H5B 0.9800
C5 H5C 0.9800
C2 C3 1.383(6)
C2 C6 1.493(6)
C6 C7 1.525(7)
C6 H6A 0.9900
C6 H6B 0.9900
C7 H7A 0.9800
C7 H7B 0.9800
C7 H7C 0.9800
C3 C4 1.440(6)
C3 C8 1.495(5)
C8 H8A 0.9800
C8 H8B 0.9800
C8 H8C 0.9800
C4 C17 1.386(6)
N2 C9 1.348(5)
N2 C12 1.408(4)
C9 C10 1.404(6)
C9 C13 1.495(5)
C13 H13A 0.9800
C13 H13B 0.9800
C13 H13C 0.9800
C10 C11 1.398(5)
C10 C14 1.501(6)
C14 C15 1.516(6)
C14 H14A 0.9900
C14 H14B 0.9900
C15 H15A 0.9800
C15 H15B 0.9800
C15 H15C 0.9800
C11 C12 1.417(6)
C11 C16 1.506(5)
C16 H16A 0.9800
C16 H16B 0.9800
C16 H16C 0.9800
C12 C17 1.398(5)
C17 C18 1.484(5)
C18 C23 1.386(5)
C18 C19 1.407(5)
C19 C20 1.393(5)
C19 H19 0.9500
C20 C21 1.388(5)
C21 C22 1.369(6)
C21 N3 1.427(4)
N3 N4 1.319(4)
N3 C24 1.363(5)
C24 C25 1.381(5)
C25 N5 1.361(5)
C25 C26 1.487(5)
C26 C27B 1.403(12)
C26 C27A 1.613(9)
C26 H26A 0.9900
C26 H26B 0.9900
C26 H26C 0.9720
C26 H26D 0.9711
C27A C28A 1.514(10)
C27A H27A 0.9900
C27A H27B 0.9900
C28A C29A 1.547(13)
C28A H28A 0.9900
C28A H28B 0.9900
C29A H29A 0.9800
C29A H29B 0.9800
C29A H29C 0.9800
C27B C28B 1.520(17)
C27B H27C 0.9900
C27B H27D 0.9900
C28B C29B 1.51(2)
C28B H28C 0.9900
C28B H28D 0.9900
C29B H29D 0.9800
C29B H29E 0.9800
C29B H29F 0.9800
N4 N5 1.329(5)
N5 C30 1.470(5)
C30 H30A 0.9800
C30 H30B 0.9800
C30 H30C 0.9800
C22 C23 1.397(5)
C22 H22 0.9500
C23 H23 0.9500
B2 F3 1.380(6)
B2 F4 1.387(5)
B2 N7 1.543(6)
B2 N6 1.549(6)
N6 C31 1.336(6)
N6 C34 1.401(4)
C31 C32 1.408(6)
C31 C35 1.500(5)
C35 H35A 0.9800
C35 H35B 0.9800
C35 H35C 0.9800
C32 C33 1.397(5)
C32 C36 1.496(6)
C36 C37 1.518(7)
C36 H36A 0.9900
C36 H36B 0.9900
C37 H37A 0.9800
C37 H37B 0.9800
C37 H37C 0.9800
C33 C34 1.434(6)
C33 C38 1.504(5)
C38 H38A 0.9800
C38 H38B 0.9800
C38 H38C 0.9800
C34 C47 1.396(6)
N7 C39 1.341(6)
N7 C42 1.406(4)
C39 C40 1.402(7)
C39 C43 1.503(6)
C43 H43A 0.9800
C43 H43B 0.9800
C43 H43C 0.9800
C40 C41 1.391(6)
C40 C44 1.501(7)
C44 C45 1.515(7)
C44 H44A 0.9900
C44 H44B 0.9900
C45 H45A 0.9800
C45 H45B 0.9800
C45 H45C 0.9800
C41 C42 1.412(6)
C41 C46 1.505(6)
C46 H46A 0.9800
C46 H46B 0.9800
C46 H46C 0.9800
C42 C47 1.402(6)
C47 C48 1.491(4)
C48 C53 1.392(5)
C48 C49 1.402(5)
C49 C50 1.392(5)
C49 H49 0.9500
C50 C51 1.389(5)
C51 C52 1.380(6)
C51 N8 1.413(4)
N8 N9 1.323(4)
N8 C54 1.372(5)
C54 C55 1.385(5)
C55 N10 1.374(6)
C55 C56 1.497(6)
C56 C57B 1.419(12)
C56 C57A 1.633(11)
C56 H56A 0.9900
C56 H56B 0.9900
C56 H56C 0.9722
C56 H56D 0.9709
C57A C58A 1.449(15)
C57A H57A 0.9900
C57A H57B 0.9900
C58A C59A 1.55(2)
C58A H58A 0.9900
C58A H58B 0.9900
C59A H59A 0.9800
C59A H59B 0.9800
C59A H59C 0.9800
C57B C58B 1.540(18)
C57B H57C 0.9900
C57B H57D 0.9900
C58B C59B 1.55(2)
C58B H58C 0.9900
C58B H58D 0.9900
C59B H59D 0.9800
C59B H59E 0.9800
C59B H59F 0.9800
N9 N10 1.335(5)
N10 C60 1.463(5)
C60 H60A 0.9800
C60 H60B 0.9800
C60 H60C 0.9800
C52 C53 1.392(5)
C52 H52 0.9500
C53 H53 0.9500

loop_
_geom_torsion_atom_site_label_1
_geom_torsion_atom_site_label_2
_geom_torsion_atom_site_label_3
_geom_torsion_atom_site_label_4
_geom_torsion
C50 Pd2 Cl1 Pd1 170.29(11)
Cl2 Pd2 Cl1 Pd1 -6.41(4)
C20 Pd1 Cl1 Pd2 -176.64(11)
Cl2 Pd1 Cl1 Pd2 6.40(4)
C54 Pd2 Cl2 Pd1 -172.05(12)
Cl1 Pd2 Cl2 Pd1 6.34(4)
C24 Pd1 Cl2 Pd2 172.17(12)
Cl1 Pd1 Cl2 Pd2 -6.31(4)
F2 B1 N1 C1 59.8(5)
F1 B1 N1 C1 -59.1(5)
N2 B1 N1 C1 179.9(3)
F2 B1 N1 C4 -119.3(4)
F1 B1 N1 C4 121.8(4)
N2 B1 N1 C4 0.8(5)
C4 N1 C1 C2 0.5(4)
B1 N1 C1 C2 -178.7(4)
C4 N1 C1 C5 -177.9(4)
B1 N1 C1 C5 2.9(6)
N1 C1 C2 C3 -1.2(5)
C5 C1 C2 C3 177.2(4)
N1 C1 C2 C6 179.7(4)
C5 C1 C2 C6 -2.0(7)
C3 C2 C6 C7 -89.5(6)
C1 C2 C6 C7 89.5(5)
C1 C2 C3 C4 1.3(4)
C6 C2 C3 C4 -179.6(4)
C1 C2 C3 C8 -177.5(4)
C6 C2 C3 C8 1.7(7)
C1 N1 C4 C17 -179.3(3)
B1 N1 C4 C17 0.0(6)
C1 N1 C4 C3 0.3(4)
B1 N1 C4 C3 179.5(3)
C2 C3 C4 C17 178.5(4)
C8 C3 C4 C17 -2.8(7)
C2 C3 C4 N1 -1.0(4)
C8 C3 C4 N1 177.7(4)
F2 B1 N2 C9 -61.6(5)
F1 B1 N2 C9 59.0(5)
N1 B1 N2 C9 179.2(3)
F2 B1 N2 C12 117.4(4)
F1 B1 N2 C12 -122.0(4)
N1 B1 N2 C12 -1.8(5)
C12 N2 C9 C10 0.8(4)
B1 N2 C9 C10 179.9(4)
C12 N2 C9 C13 -178.5(4)
B1 N2 C9 C13 0.7(6)
N2 C9 C10 C11 -0.8(4)
C13 C9 C10 C11 178.4(4)
N2 C9 C10 C14 -180.0(4)
C13 C9 C10 C14 -0.8(6)
C11 C10 C14 C15 -89.5(5)
C9 C10 C14 C15 89.5(5)
C9 C10 C11 C12 0.5(4)
C14 C10 C11 C12 179.7(4)
C9 C10 C11 C16 -176.6(4)
C14 C10 C11 C16 2.5(6)
C9 N2 C12 C17 -178.7(3)
B1 N2 C12 C17 2.1(6)
C9 N2 C12 C11 -0.4(4)
B1 N2 C12 C11 -179.6(3)
C10 C11 C12 C17 177.9(4)
C16 C11 C12 C17 -5.1(7)
C10 C11 C12 N2 -0.1(4)
C16 C11 C12 N2 176.9(4)
N1 C4 C17 C12 0.2(5)
C3 C4 C17 C12 -179.3(4)
N1 C4 C17 C18 179.6(3)
C3 C4 C17 C18 0.2(6)
N2 C12 C17 C4 -1.1(5)
C11 C12 C17 C4 -179.0(4)
N2 C12 C17 C18 179.4(3)
C11 C12 C17 C18 1.5(6)
C4 C17 C18 C23 -88.8(5)
C12 C17 C18 C23 90.7(5)
C4 C17 C18 C19 86.1(5)
C12 C17 C18 C19 -94.4(5)
C23 C18 C19 C20 1.9(6)
C17 C18 C19 C20 -173.0(4)
C18 C19 C20 C21 0.7(6)
C18 C19 C20 Pd1 179.9(3)
C24 Pd1 C20 C21 2.5(3)
Cl1 Pd1 C20 C21 -179.3(3)
C24 Pd1 C20 C19 -176.7(4)
Cl1 Pd1 C20 C19 1.5(4)
C19 C20 C21 C22 -3.2(7)
Pd1 C20 C21 C22 177.5(4)
C19 C20 C21 N3 175.9(3)
Pd1 C20 C21 N3 -3.4(5)
C22 C21 N3 N4 4.7(7)
C20 C21 N3 N4 -174.5(4)
C22 C21 N3 C24 -178.3(4)
C20 C21 N3 C24 2.5(5)
N4 N3 C24 C25 0.8(5)
C21 N3 C24 C25 -176.5(4)
N4 N3 C24 Pd1 176.8(3)
C21 N3 C24 Pd1 -0.6(5)
C20 Pd1 C24 N3 -1.0(3)
Cl2 Pd1 C24 N3 175.9(3)
C20 Pd1 C24 C25 172.5(5)
Cl2 Pd1 C24 C25 -10.6(5)
N3 C24 C25 N5 -0.3(4)
Pd1 C24 C25 N5 -174.2(4)
N3 C24 C25 C26 173.9(4)
Pd1 C24 C25 C26 0.1(9)
N5 C25 C26 C27B 106.7(7)
C24 C25 C26 C27B -66.7(9)
N5 C25 C26 C27A 79.7(6)
C24 C25 C26 C27A -93.6(6)
C27B C26 C27A C28A -56.6(12)
C25 C26 C27A C28A 59.2(7)
C26 C27A C28A C29A -178.9(7)
C25 C26 C27B C28B -49.2(11)
C27A C26 C27B C28B 26.3(9)
C26 C27B C28B C29B 179.9(11)
C24 N3 N4 N5 -1.0(5)
C21 N3 N4 N5 176.1(4)
N3 N4 N5 C25 0.7(5)
N3 N4 N5 C30 177.0(4)
C24 C25 N5 N4 -0.3(5)
C26 C25 N5 N4 -175.2(4)
C24 C25 N5 C30 -176.1(4)
C26 C25 N5 C30 9.1(7)
C20 C21 C22 C23 3.1(7)
N3 C21 C22 C23 -176.0(4)
C19 C18 C23 C22 -2.1(7)
C17 C18 C23 C22 172.7(4)
C21 C22 C23 C18 -0.3(7)
F3 B2 N6 C31 -61.8(5)
F4 B2 N6 C31 59.0(5)
N7 B2 N6 C31 178.3(4)
F3 B2 N6 C34 124.8(4)
F4 B2 N6 C34 -114.4(4)
N7 B2 N6 C34 4.9(5)
C34 N6 C31 C32 1.2(4)
B2 N6 C31 C32 -173.2(4)
C34 N6 C31 C35 -179.7(4)
B2 N6 C31 C35 5.9(6)
N6 C31 C32 C33 -1.5(5)
C35 C31 C32 C33 179.5(4)
N6 C31 C32 C36 -179.4(4)
C35 C31 C32 C36 1.6(7)
C33 C32 C36 C37 -94.4(5)
C31 C32 C36 C37 83.0(5)
C31 C32 C33 C34 1.1(4)
C36 C32 C33 C34 178.9(4)
C31 C32 C33 C38 -179.1(4)
C36 C32 C33 C38 -1.3(7)
C31 N6 C34 C47 -177.4(3)
B2 N6 C34 C47 -3.0(6)
C31 N6 C34 C33 -0.5(4)
B2 N6 C34 C33 173.8(4)
C32 C33 C34 C47 175.9(4)
C38 C33 C34 C47 -3.8(7)
C32 C33 C34 N6 -0.4(4)
C38 C33 C34 N6 179.9(4)
F3 B2 N7 C39 57.0(5)
F4 B2 N7 C39 -64.4(6)
N6 B2 N7 C39 176.9(4)
F3 B2 N7 C42 -123.8(4)
F4 B2 N7 C42 114.8(4)
N6 B2 N7 C42 -3.9(5)
C42 N7 C39 C40 1.3(4)
B2 N7 C39 C40 -179.4(4)
C42 N7 C39 C43 -178.5(4)
B2 N7 C39 C43 0.8(6)
N7 C39 C40 C41 -1.0(5)
C43 C39 C40 C41 178.9(4)
N7 C39 C40 C44 179.3(4)
C43 C39 C40 C44 -0.8(7)
C41 C40 C44 C45 -97.5(6)
C39 C40 C44 C45 82.1(6)
C39 C40 C41 C42 0.2(4)
C44 C40 C41 C42 179.9(4)
C39 C40 C41 C46 178.1(4)
C44 C40 C41 C46 -2.2(7)
C39 N7 C42 C47 -179.6(3)
B2 N7 C42 C47 1.1(6)
C39 N7 C42 C41 -1.2(4)
B2 N7 C42 C41 179.5(4)
C40 C41 C42 C47 178.7(4)
C46 C41 C42 C47 1.0(7)
C40 C41 C42 N7 0.6(4)
C46 C41 C42 N7 -177.2(4)
N6 C34 C47 C42 -0.7(5)
C33 C34 C47 C42 -176.7(4)
N6 C34 C47 C48 175.1(3)
C33 C34 C47 C48 -0.9(6)
N7 C42 C47 C34 1.6(5)
C41 C42 C47 C34 -176.3(4)
N7 C42 C47 C48 -174.2(3)
C41 C42 C47 C48 7.8(6)
C34 C47 C48 C53 -103.2(4)
C42 C47 C48 C53 72.7(5)
C34 C47 C48 C49 73.7(5)
C42 C47 C48 C49 -110.3(4)
C53 C48 C49 C50 1.6(6)
C47 C48 C49 C50 -175.2(4)
C48 C49 C50 C51 1.5(6)
C48 C49 C50 Pd2 -178.2(3)
C54 Pd2 C50 C51 4.4(3)
Cl1 Pd2 C50 C51 -174.2(3)
C54 Pd2 C50 C49 -175.9(4)
Cl1 Pd2 C50 C49 5.5(4)
C49 C50 C51 C52 -3.1(6)
Pd2 C50 C51 C52 176.6(3)
C49 C50 C51 N8 175.9(4)
Pd2 C50 C51 N8 -4.4(5)
C52 C51 N8 N9 2.3(7)
C50 C51 N8 N9 -176.7(4)
C52 C51 N8 C54 -179.5(4)
C50 C51 N8 C54 1.5(5)
N9 N8 C54 C55 0.0(5)
C51 N8 C54 C55 -178.4(4)
N9 N8 C54 Pd2 -179.5(3)
C51 N8 C54 Pd2 2.2(5)
C50 Pd2 C54 N8 -3.5(3)
Cl2 Pd2 C54 N8 173.2(3)
C50 Pd2 C54 C55 177.5(6)
Cl2 Pd2 C54 C55 -5.8(6)
N8 C54 C55 N10 0.4(5)
Pd2 C54 C55 N10 179.5(4)
N8 C54 C55 C56 177.4(5)
Pd2 C54 C55 C56 -3.5(9)
N10 C55 C56 C57B 102.8(7)
C54 C55 C56 C57B -73.8(9)
N10 C55 C56 C57A 72.7(6)
C54 C55 C56 C57A -103.9(7)
C57B C56 C57A C58A -52.7(13)
C55 C56 C57A C58A 52.6(10)
C56 C57A C58A C59A 176.7(9)
C55 C56 C57B C58B -65.1(10)
C57A C56 C57B C58B 22.4(10)
C56 C57B C58B C59B -177.2(10)
C54 N8 N9 N10 -0.3(5)
C51 N8 N9 N10 177.9(4)
N8 N9 N10 C55 0.5(5)
N8 N9 N10 C60 -180.0(4)
C54 C55 N10 N9 -0.6(5)
C56 C55 N10 N9 -177.9(4)
C54 C55 N10 C60 180.0(4)
C56 C55 N10 C60 2.6(7)
C50 C51 C52 C53 1.4(7)
N8 C51 C52 C53 -177.5(4)
C49 C48 C53 C52 -3.4(6)
C47 C48 C53 C52 173.5(4)
C51 C52 C53 C48 1.9(6)
